data_2017587
loop_
_publ_author_name
'Acosta, Lina M.'
'Palma, Alirio'
'Bahsas, Ali'
'Cobo, Justo'
'Glidewell, Christopher'

_publ_section_title
;
 Hydrogen-bonded dimers, chains and rings in six differently
 substituted 2-vinyltetrahydro-1,4-epoxy-1-benzazepines
;
_journal_coeditor_code SK3373
_journal_issue 4
_journal_name_full 'Acta Crystallographica Section C'
_journal_page_first o209
_journal_page_last o214
_journal_paper_doi 10.1107/S0108270110009017
_journal_volume 66
_journal_year 2010
_chemical_formula_moiety 'C14 H16 Cl N O'
_chemical_formula_sum 'C14 H16 Cl N O'
_chemical_formula_weight 249.73
_chemical_name_systematic
;
(2<i>SR</i>,4<i>RS</i>)-8-chloro-9-methyl-2-<i>exo</i>-(prop-1-en-2-yl)-
2,3,4,5-tetrahydro-1<i>H</i>-1,4-epoxy-1-benzazepine
;
_space_group_IT_number 14
_symmetry_cell_setting monoclinic
_symmetry_space_group_name_Hall '-P 2yn'
_symmetry_space_group_name_H-M 'P 1 21/n 1'
_atom_sites_solution_hydrogens geom
_atom_sites_solution_primary direct
_atom_sites_solution_secondary difmap
_cell_angle_alpha 90.000
_cell_angle_beta 107.587(9)
_cell_angle_gamma 90.000
_cell_formula_units_Z 4
_cell_length_a 8.6828(11)
_cell_length_b 10.1456(6)
_cell_length_c 14.2976(16)
_cell_measurement_reflns_used 2759
_cell_measurement_temperature 120(2)
_cell_measurement_theta_max 27.50
_cell_measurement_theta_min 2.99
_cell_volume 1200.6(2)
_computing_cell_refinement 'DIRAX/LSQ (Duisenberg <i>et al.</i>,  2000)'
_computing_data_collection 'COLLECT (Nonius, 1999)'
_computing_data_reduction 'EVALCCD (Duisenberg <i>et al.</i>,  2003)'
_computing_molecular_graphics 'PLATON (Spek, 2009)'
_computing_publication_material
;
SHELXL97 (Sheldrick, 2008) and PLATON (Spek, 2009)
;
_computing_structure_refinement 'SHELXL97 (Sheldrick, 2008)'
_computing_structure_solution 'SIR2004 (Burla <i>et al.</i>,  2005)'
_diffrn_ambient_temperature 120(2)
_diffrn_detector_area_resol_mean 9.091
_diffrn_measured_fraction_theta_full 0.998
_diffrn_measured_fraction_theta_max 0.998
_diffrn_measurement_device_type 'Bruker Nonius KappaCCD area-detector'
_diffrn_measurement_method '\f and \w'
_diffrn_radiation_monochromator graphite
_diffrn_radiation_source 'Bruker Nonius FR591 rotating anode'
_diffrn_radiation_type 'Mo K\a'
_diffrn_radiation_wavelength 0.71073
_diffrn_reflns_av_R_equivalents 0.0453
_diffrn_reflns_av_sigmaI/netI 0.0433
_diffrn_reflns_limit_h_max 7
_diffrn_reflns_limit_h_min -11
_diffrn_reflns_limit_k_max 13
_diffrn_reflns_limit_k_min -13
_diffrn_reflns_limit_l_max 18
_diffrn_reflns_limit_l_min -18
_diffrn_reflns_number 14152
_diffrn_reflns_theta_full 27.50
_diffrn_reflns_theta_max 27.50
_diffrn_reflns_theta_min 2.99
_diffrn_standards_decay_% 0
_diffrn_standards_interval_count 0
_diffrn_standards_interval_time 0
_diffrn_standards_number 0
_exptl_absorpt_coefficient_mu 0.300
_exptl_absorpt_correction_T_max 0.959
_exptl_absorpt_correction_T_min 0.844
_exptl_absorpt_correction_type multi-scan
_exptl_absorpt_process_details '(SADABS; Sheldrick, 2003)'
_exptl_crystal_colour colourless
_exptl_crystal_density_diffrn 1.382
_exptl_crystal_density_method 'not measured'
_exptl_crystal_description needle
_exptl_crystal_F_000 528
_exptl_crystal_size_max 0.50
_exptl_crystal_size_mid 0.17
_exptl_crystal_size_min 0.14
_refine_diff_density_max 0.308
_refine_diff_density_min -0.281
_refine_ls_extinction_method none
_refine_ls_goodness_of_fit_ref 1.071
_refine_ls_hydrogen_treatment constr
_refine_ls_matrix_type full
_refine_ls_number_parameters 156
_refine_ls_number_reflns 2759
_refine_ls_number_restraints 0
_refine_ls_restrained_S_all 1.071
_refine_ls_R_factor_all 0.0683
_refine_ls_R_factor_gt 0.0433
_refine_ls_shift/su_max 0.001
_refine_ls_shift/su_mean 0.000
_refine_ls_structure_factor_coef Fsqd
_refine_ls_weighting_details 'w = 1/[\s^2^(Fo^2^)+(0.0330P)^2^+0.6821P] where P=(Fo^2^+2Fc^2^)/3'
_refine_ls_weighting_scheme calc
_refine_ls_wR_factor_gt 0.0840
_refine_ls_wR_factor_ref 0.0925
_reflns_number_gt 2083
_reflns_number_total 2759
_reflns_threshold_expression I>2\s(I)
_cod_data_source_file sk3373.cif
_cod_data_source_block V
_cod_original_sg_symbol_H-M 'P 21/n'
_cod_database_code 2017587
_cod_database_fobs_code 2017587

loop_
_symmetry_equiv_pos_as_xyz
'x, y, z'
'-x+1/2, y+1/2, -z+1/2'
'-x, -y, -z'
'x-1/2, -y-1/2, z-1/2'

loop_
_atom_site_type_symbol
_atom_site_label
_atom_site_fract_x
_atom_site_fract_y
_atom_site_fract_z
_atom_site_U_iso_or_equiv
_atom_site_adp_type
_atom_site_calc_flag
_atom_site_refinement_flags
_atom_site_occupancy
_atom_site_disorder_assembly
_atom_site_disorder_group
Cl Cl8 0.17493(5) 0.51162(5) -0.04294(3) 0.02313(13) Uani d . 1 . .
O O14 0.56116(15) 0.44942(12) 0.39932(9) 0.0181(3) Uani d . 1 . .
N N1 0.56968(17) 0.44244(14) 0.30049(10) 0.0154(3) Uani d . 1 . .
C C2 0.7240(2) 0.50923(18) 0.30829(13) 0.0163(4) Uani d . 1 . .
H H2 0.7174 0.5504 0.2436 0.020 Uiso calc R 1 . .
C C3 0.7334(2) 0.61983(18) 0.38466(14) 0.0196(4) Uani d . 1 . .
H H3A 0.8390 0.6188 0.4365 0.024 Uiso calc R 1 . .
H H3B 0.7167 0.7076 0.3530 0.024 Uiso calc R 1 . .
C C4 0.5964(2) 0.58590(18) 0.42662(14) 0.0186(4) Uani d . 1 . .
H H4 0.6323 0.5960 0.4996 0.022 Uiso calc R 1 . .
C C5 0.4426(2) 0.66211(18) 0.38113(13) 0.0200(4) Uani d . 1 . .
H H5A 0.3640 0.6436 0.4172 0.024 Uiso calc R 1 . .
H H5B 0.4659 0.7578 0.3856 0.024 Uiso calc R 1 . .
C C5a 0.3718(2) 0.62281(17) 0.27530(13) 0.0167(4) Uani d . 1 . .
C C6 0.2428(2) 0.69009(18) 0.21303(14) 0.0188(4) Uani d . 1 . .
H H6 0.1953 0.7611 0.2378 0.023 Uiso calc R 1 . .
C C7 0.1822(2) 0.65572(18) 0.11573(14) 0.0186(4) Uani d . 1 . .
H H7 0.0938 0.7025 0.0732 0.022 Uiso calc R 1 . .
C C8 0.2519(2) 0.55219(18) 0.08087(13) 0.0175(4) Uani d . 1 . .
C C9 0.3788(2) 0.47884(17) 0.13986(13) 0.0163(4) Uani d . 1 . .
C C9a 0.4367(2) 0.51727(17) 0.23824(13) 0.0154(4) Uani d . 1 . .
C C21 0.8665(2) 0.41759(18) 0.33704(13) 0.0181(4) Uani d . 1 . .
C C22 0.8561(2) 0.29420(19) 0.36188(14) 0.0239(4) Uani d . 1 . .
H H22A 0.9496 0.2399 0.3789 0.029 Uiso calc R 1 . .
H H22B 0.7551 0.2592 0.3628 0.029 Uiso calc R 1 . .
C C23 1.0216(2) 0.4792(2) 0.33394(16) 0.0287(5) Uani d . 1 . .
H H23A 1.1069 0.4122 0.3484 0.043 Uiso calc R 1 . .
H H23B 1.0519 0.5498 0.3829 0.043 Uiso calc R 1 . .
H H23C 1.0076 0.5159 0.2685 0.043 Uiso calc R 1 . .
C C91 0.4504(2) 0.36465(18) 0.10169(14) 0.0207(4) Uani d . 1 . .
H H91A 0.3637 0.3112 0.0586 0.031 Uiso calc R 1 . .
H H91B 0.5136 0.3107 0.1568 0.031 Uiso calc R 1 . .
H H91C 0.5210 0.3972 0.0646 0.031 Uiso calc R 1 . .

loop_
_atom_site_aniso_label
_atom_site_aniso_U_11
_atom_site_aniso_U_22
_atom_site_aniso_U_33
_atom_site_aniso_U_12
_atom_site_aniso_U_13
_atom_site_aniso_U_23
Cl8 0.0201(2) 0.0286(3) 0.0186(2) -0.00090(19) 0.00268(17) -0.0012(2)
O14 0.0235(7) 0.0183(7) 0.0148(6) -0.0017(5) 0.0089(5) 0.0008(5)
N1 0.0172(8) 0.0166(8) 0.0132(7) -0.0004(6) 0.0056(6) 0.0009(6)
C2 0.0166(9) 0.0157(9) 0.0170(9) -0.0017(7) 0.0058(7) 0.0010(7)
C3 0.0188(9) 0.0180(9) 0.0220(10) -0.0020(7) 0.0062(8) -0.0022(8)
C4 0.0221(10) 0.0168(9) 0.0171(9) -0.0024(7) 0.0060(7) -0.0035(7)
C5 0.0217(10) 0.0182(10) 0.0215(10) -0.0002(7) 0.0087(8) -0.0036(8)
C5a 0.0166(9) 0.0157(9) 0.0194(9) -0.0030(7) 0.0079(7) -0.0006(7)
C6 0.0179(9) 0.0150(9) 0.0255(10) -0.0006(7) 0.0097(8) 0.0001(8)
C7 0.0136(9) 0.0169(9) 0.0249(10) -0.0007(7) 0.0052(7) 0.0029(8)
C8 0.0168(9) 0.0195(9) 0.0159(9) -0.0042(7) 0.0044(7) -0.0013(7)
C9 0.0161(8) 0.0150(9) 0.0194(9) -0.0032(7) 0.0078(7) -0.0002(7)
C9a 0.0140(8) 0.0142(9) 0.0196(9) -0.0019(7) 0.0073(7) 0.0013(7)
C21 0.0179(9) 0.0214(10) 0.0144(9) 0.0024(7) 0.0038(7) -0.0016(7)
C22 0.0236(10) 0.0235(11) 0.0237(10) 0.0045(8) 0.0057(8) 0.0007(8)
C23 0.0181(10) 0.0294(12) 0.0382(12) 0.0028(8) 0.0077(9) 0.0023(9)
C91 0.0218(10) 0.0204(10) 0.0205(10) 0.0013(8) 0.0072(8) -0.0028(8)

loop_
_atom_type_symbol
_atom_type_description
_atom_type_scat_dispersion_real
_atom_type_scat_dispersion_imag
_atom_type_scat_source
C C 0.0033 0.0016 'International Tables Vol C Tables 4.2.6.8 and 6.1.1.4'
H H 0.0000 0.0000 'International Tables Vol C Tables 4.2.6.8 and 6.1.1.4'
Cl Cl 0.1484 0.1585 'International Tables Vol C Tables 4.2.6.8 and 6.1.1.4'
N N 0.0061 0.0033 'International Tables Vol C Tables 4.2.6.8 and 6.1.1.4'
O O 0.0106 0.0060 'International Tables Vol C Tables 4.2.6.8 and 6.1.1.4'

loop_
_geom_angle_atom_site_label_1
_geom_angle_atom_site_label_2
_geom_angle_atom_site_label_3
_geom_angle_site_symmetry_1
_geom_angle_site_symmetry_3
_geom_angle
_geom_angle_publ_flag
N1 O14 C4 . . 104.04(12) ?
O14 N1 C9a . . 108.11(13) ?
O14 N1 C2 . . 102.60(12) ?
C9a N1 C2 . . 110.15(14) ?
N1 C2 C21 . . 112.98(15) ?
N1 C2 C3 . . 103.81(14) ?
C21 C2 C3 . . 113.06(14) ?
N1 C2 H2 . . 108.9 ?
C21 C2 H2 . . 108.9 ?
C3 C2 H2 . . 108.9 ?
C4 C3 C2 . . 103.45(14) ?
C4 C3 H3A . . 111.1 ?
C2 C3 H3A . . 111.1 ?
C4 C3 H3B . . 111.1 ?
C2 C3 H3B . . 111.1 ?
H3A C3 H3B . . 109.0 ?
O14 C4 C5 . . 106.64(14) ?
O14 C4 C3 . . 103.70(14) ?
C5 C4 C3 . . 114.12(16) ?
O14 C4 H4 . . 110.7 ?
C5 C4 H4 . . 110.7 ?
C3 C4 H4 . . 110.7 ?
C5a C5 C4 . . 109.68(15) ?
C5a C5 H5A . . 109.7 ?
C4 C5 H5A . . 109.7 ?
C5a C5 H5B . . 109.7 ?
C4 C5 H5B . . 109.7 ?
H5A C5 H5B . . 108.2 ?
C6 C5a C9a . . 118.60(17) ?
C6 C5a C5 . . 121.47(16) ?
C9a C5a C5 . . 119.93(16) ?
C7 C6 C5a . . 120.94(17) ?
C7 C6 H6 . . 119.5 ?
C5a C6 H6 . . 119.5 ?
C6 C7 C8 . . 118.91(17) ?
C6 C7 H7 . . 120.5 ?
C8 C7 H7 . . 120.5 ?
C7 C8 C9 . . 123.00(17) ?
C7 C8 Cl8 . . 118.15(14) ?
C9 C8 Cl8 . . 118.84(14) ?
C8 C9 C9a . . 116.15(16) ?
C8 C9 C91 . . 122.45(16) ?
C9a C9 C91 . . 121.40(16) ?
C5a C9a C9 . . 122.37(16) ?
C5a C9a N1 . . 120.81(16) ?
C9 C9a N1 . . 116.82(15) ?
C22 C21 C23 . . 122.83(18) ?
C22 C21 C2 . . 123.14(17) ?
C23 C21 C2 . . 114.03(16) ?
C21 C22 H22A . . 120.0 ?
C21 C22 H22B . . 120.0 ?
H22A C22 H22B . . 120.0 ?
C21 C23 H23A . . 109.5 ?
C21 C23 H23B . . 109.5 ?
H23A C23 H23B . . 109.5 ?
C21 C23 H23C . . 109.5 ?
H23A C23 H23C . . 109.5 ?
H23B C23 H23C . . 109.5 ?
C9 C91 H91A . . 109.5 ?
C9 C91 H91B . . 109.5 ?
H91A C91 H91B . . 109.5 ?
C9 C91 H91C . . 109.5 ?
H91A C91 H91C . . 109.5 ?
H91B C91 H91C . . 109.5 ?

loop_
_geom_bond_atom_site_label_1
_geom_bond_atom_site_label_2
_geom_bond_site_symmetry_2
_geom_bond_distance
_geom_bond_publ_flag
Cl8 C8 . 1.7420(18) ?
O14 N1 . 1.4389(18) ?
O14 C4 . 1.446(2) ?
N1 C9a . 1.443(2) ?
N1 C2 . 1.476(2) ?
C2 C21 . 1.502(2) ?
C2 C3 . 1.551(2) ?
C2 H2 . 1.0000 ?
C3 C4 . 1.524(3) ?
C3 H3A . 0.9900 ?
C3 H3B . 0.9900 ?
C4 C5 . 1.510(3) ?
C4 H4 . 1.0000 ?
C5 C5a . 1.505(3) ?
C5 H5A . 0.9900 ?
C5 H5B . 0.9900 ?
C5a C6 . 1.382(3) ?
C5a C9a . 1.387(2) ?
C6 C7 . 1.375(3) ?
C6 H6 . 0.9500 ?
C7 C8 . 1.379(3) ?
C7 H7 . 0.9500 ?
C8 C9 . 1.385(3) ?
C9 C9a . 1.399(2) ?
C9 C91 . 1.494(2) ?
C21 C22 . 1.312(3) ?
C21 C23 . 1.498(3) ?
C22 H22A . 0.9500 ?
C22 H22B . 0.9500 ?
C23 H23A . 0.9800 ?
C23 H23B . 0.9800 ?
C23 H23C . 0.9800 ?
C91 H91A . 0.9800 ?
C91 H91B . 0.9800 ?
C91 H91C . 0.9800 ?

loop_
_geom_hbond_atom_site_label_D
_geom_hbond_atom_site_label_H
_geom_hbond_atom_site_label_A
_geom_hbond_site_symmetry_A
_geom_hbond_distance_DH
_geom_hbond_distance_HA
_geom_hbond_distance_DA
_geom_hbond_angle_DHA
_geom_hbond_publ_flag
C4 H4 O14 3_666 1.00 2.57 3.202(2) 121 no

loop_
_geom_torsion_atom_site_label_1
_geom_torsion_atom_site_label_2
_geom_torsion_atom_site_label_3
_geom_torsion_atom_site_label_4
_geom_torsion_site_symmetry_1
_geom_torsion_site_symmetry_2
_geom_torsion_site_symmetry_3
_geom_torsion_site_symmetry_4
_geom_torsion
_geom_torsion_publ_flag
C4 O14 N1 C9a . . . . -67.83(15) ?
C4 O14 N1 C2 . . . . 48.57(15) ?
O14 N1 C2 C21 . . . . 87.38(16) ?
C9a N1 C2 C21 . . . . -157.70(14) ?
O14 N1 C2 C3 . . . . -35.46(16) ?
C9a N1 C2 C3 . . . . 79.46(16) ?
N1 C2 C3 C4 . . . . 10.65(18) ?
C21 C2 C3 C4 . . . . -112.14(16) ?
N1 O14 C4 C5 . . . . 79.72(16) ?
N1 O14 C4 C3 . . . . -41.07(16) ?
C2 C3 C4 O14 . . . . 17.77(17) ?
C2 C3 C4 C5 . . . . -97.83(17) ?
O14 C4 C5 C5a . . . . -47.42(19) ?
C3 C4 C5 C5a . . . . 66.5(2) ?
C4 C5 C5a C6 . . . . -171.23(16) ?
C4 C5 C5a C9a . . . . 8.5(2) ?
C9a C5a C6 C7 . . . . -1.7(3) ?
C5 C5a C6 C7 . . . . 178.05(17) ?
C5a C6 C7 C8 . . . . 0.2(3) ?
C6 C7 C8 C9 . . . . 1.4(3) ?
C6 C7 C8 Cl8 . . . . -179.22(14) ?
C7 C8 C9 C9a . . . . -1.4(3) ?
Cl8 C8 C9 C9a . . . . 179.20(13) ?
C7 C8 C9 C91 . . . . 178.36(17) ?
Cl8 C8 C9 C91 . . . . -1.1(2) ?
C6 C5a C9a C9 . . . . 1.6(3) ?
C5 C5a C9a C9 . . . . -178.10(16) ?
C6 C5a C9a N1 . . . . -179.01(15) ?
C5 C5a C9a N1 . . . . 1.3(3) ?
C8 C9 C9a C5a . . . . -0.1(3) ?
C91 C9 C9a C5a . . . . -179.88(17) ?
C8 C9 C9a N1 . . . . -179.53(15) ?
C91 C9 C9a N1 . . . . 0.7(2) ?
O14 N1 C9a C5a . . . . 28.2(2) ?
C2 N1 C9a C5a . . . . -83.20(19) ?
O14 N1 C9a C9 . . . . -152.41(14) ?
C2 N1 C9a C9 . . . . 96.21(18) ?
N1 C2 C21 C22 . . . . -6.3(2) ?
C3 C2 C21 C22 . . . . 111.2(2) ?
N1 C2 C21 C23 . . . . 173.15(15) ?
C3 C2 C21 C23 . . . . -69.3(2) ?
